data_7025013
loop_
_publ_author_name
'Heitmann, Dennis'
'Jones, Cameron'
'Mills, David P.'
'Stasch, Andreas'

_publ_section_title
;
 Low coordinate lanthanide(II) complexes supported by bulky guanidinato
 and amidinato ligands.
;
_journal_issue 7
_journal_name_full 'Dalton transactions (Cambridge, England : 2003)'
_journal_page_first 1877
_journal_page_last 1882
_journal_paper_doi 10.1039/b924367d
_journal_volume 39
_journal_year 2010
_chemical_formula_sum 'C70 H112 I2 N6 O2 Yb2'
_chemical_formula_weight 1669.54
_chemical_name_systematic
;
?
;
_space_group_IT_number 14
_symmetry_cell_setting monoclinic
_symmetry_space_group_name_Hall '-P 2ybc'
_symmetry_space_group_name_H-M 'P 1 21/c 1'
_atom_sites_solution_hydrogens geom
_atom_sites_solution_primary direct
_atom_sites_solution_secondary difmap
_audit_creation_method SHELXL-97
_cell_angle_alpha 90.00
_cell_angle_beta 105.23(3)
_cell_angle_gamma 90.00
_cell_formula_units_Z 2
_cell_length_a 15.374(3)
_cell_length_b 10.524(2)
_cell_length_c 23.481(5)
_cell_measurement_temperature 150(2)
_cell_volume 3665.7(14)
_computing_structure_refinement 'SHELXL-97 (Sheldrick, 1997)'
_computing_structure_solution 'SHELXS-97 (Sheldrick, 1990)'
_diffrn_ambient_temperature 150(2)
_diffrn_measured_fraction_theta_full 0.941
_diffrn_measured_fraction_theta_max 0.941
_diffrn_measurement_device_type 'Nonius Kappa CCD'
_diffrn_radiation_monochromator graphite
_diffrn_radiation_source 'fine-focus sealed tube'
_diffrn_radiation_type MoK\a
_diffrn_radiation_wavelength 0.71073
_diffrn_reflns_av_R_equivalents 0.1200
_diffrn_reflns_av_sigmaI/netI 0.1399
_diffrn_reflns_limit_h_max 18
_diffrn_reflns_limit_h_min -18
_diffrn_reflns_limit_k_max 12
_diffrn_reflns_limit_k_min -12
_diffrn_reflns_limit_l_max 27
_diffrn_reflns_limit_l_min -27
_diffrn_reflns_number 10431
_diffrn_reflns_theta_full 25.00
_diffrn_reflns_theta_max 25.00
_diffrn_reflns_theta_min 3.19
_exptl_absorpt_coefficient_mu 3.422
_exptl_absorpt_correction_T_max 0.934
_exptl_absorpt_correction_T_min 0.431
_exptl_absorpt_correction_type multi-scan
_exptl_absorpt_process_details 'Sortav (Blessing, 1995)'
_exptl_crystal_colour orange-red
_exptl_crystal_density_diffrn 1.513
_exptl_crystal_density_method 'not measured'
_exptl_crystal_description plate
_exptl_crystal_F_000 1672
_exptl_crystal_size_max 0.30
_exptl_crystal_size_mid 0.25
_exptl_crystal_size_min 0.02
_refine_diff_density_max 3.349
_refine_diff_density_min -1.052
_refine_diff_density_rms 0.200
_refine_ls_extinction_method none
_refine_ls_goodness_of_fit_ref 1.087
_refine_ls_hydrogen_treatment constr
_refine_ls_matrix_type full
_refine_ls_number_parameters 383
_refine_ls_number_reflns 6079
_refine_ls_number_restraints 6
_refine_ls_restrained_S_all 1.087
_refine_ls_R_factor_all 0.1456
_refine_ls_R_factor_gt 0.0872
_refine_ls_shift/su_max 0.001
_refine_ls_shift/su_mean 0.000
_refine_ls_structure_factor_coef Fsqd
_refine_ls_weighting_details 'calc w=1/[\s^2^(Fo^2^)+(0.0819P)^2^+19.4803P] where P=(Fo^2^+2Fc^2^)/3'
_refine_ls_weighting_scheme calc
_refine_ls_wR_factor_gt 0.1800
_refine_ls_wR_factor_ref 0.2011
_reflns_number_gt 3904
_reflns_number_total 6079
_reflns_threshold_expression >2sigma(I)
_cod_data_source_file b924367d.txt
_cod_data_source_block compound9
_cod_original_cell_volume 3665.5(13)
_cod_original_sg_symbol_H-M P2(1)/c
_cod_database_code 7025013

loop_
_symmetry_equiv_pos_as_xyz
'x, y, z'
'-x, y+1/2, -z+1/2'
'-x, -y, -z'
'x, -y-1/2, z-1/2'

loop_
_atom_site_label
_atom_site_type_symbol
_atom_site_fract_x
_atom_site_fract_y
_atom_site_fract_z
_atom_site_U_iso_or_equiv
_atom_site_adp_type
_atom_site_occupancy
_atom_site_symmetry_multiplicity
_atom_site_calc_flag
_atom_site_refinement_flags
Yb1 Yb 0.62711(4) 0.60865(6) 0.52417(2) 0.0374(2) Uani 1 1 d .
I1 I 0.57355(8) 0.33108(10) 0.54232(5) 0.0559(4) Uani 1 1 d .
O1 O 0.6577(8) 0.5501(11) 0.4314(4) 0.059(3) Uani 1 1 d .
N1 N 0.6939(7) 0.6715(10) 0.6256(4) 0.031(3) Uani 1 1 d .
C1 C 0.7555(9) 0.7484(13) 0.6135(5) 0.033(3) Uani 1 1 d .
N2 N 0.7529(7) 0.7451(10) 0.5551(4) 0.027(3) Uani 1 1 d .
C2 C 0.6567(10) 0.6884(14) 0.6749(5) 0.037(4) Uani 1 1 d .
N3 N 0.8191(8) 0.8197(12) 0.6548(5) 0.043(3) Uani 1 1 d .
C3 C 0.6083(11) 0.8005(13) 0.6807(5) 0.041(4) Uani 1 1 d .
C4 C 0.5692(10) 0.8045(13) 0.7274(6) 0.040(4) Uani 1 1 d .
H4 H 0.5388 0.8800 0.7332 0.048 Uiso 1 1 calc R
C5 C 0.5718(11) 0.7063(14) 0.7654(6) 0.044(4) Uani 1 1 d .
H5 H 0.5416 0.7127 0.7958 0.053 Uiso 1 1 calc R
C6 C 0.6182(11) 0.5987(15) 0.7598(6) 0.050(4) Uani 1 1 d .
H6 H 0.6202 0.5310 0.7868 0.060 Uiso 1 1 calc R
C7 C 0.6631(11) 0.5849(13) 0.7151(6) 0.041(4) Uani 1 1 d .
C8 C 0.5996(11) 0.9091(14) 0.6379(6) 0.048(4) Uani 1 1 d .
H8 H 0.6579 0.9171 0.6268 0.057 Uiso 1 1 calc R
C9 C 0.5795(12) 1.0351(15) 0.6618(7) 0.057(5) Uani 1 1 d .
H9A H 0.5173 1.0352 0.6652 0.086 Uiso 1 1 calc R
H9B H 0.5869 1.1030 0.6349 0.086 Uiso 1 1 calc R
H9C H 0.6211 1.0491 0.7007 0.086 Uiso 1 1 calc R
C10 C 0.5273(14) 0.8832(18) 0.5832(8) 0.084(7) Uani 1 1 d .
H10A H 0.5418 0.8056 0.5645 0.127 Uiso 1 1 calc R
H10B H 0.5228 0.9548 0.5559 0.127 Uiso 1 1 calc R
H10C H 0.4697 0.8721 0.5931 0.127 Uiso 1 1 calc R
C11 C 0.7147(12) 0.4645(14) 0.7111(7) 0.051(4) Uani 1 1 d .
H11 H 0.7330 0.4656 0.6733 0.062 Uiso 1 1 calc R
C12 C 0.7977(16) 0.452(2) 0.7615(11) 0.111(8) Uani 1 1 d U
H12A H 0.7816 0.4626 0.7989 0.167 Uiso 1 1 calc R
H12B H 0.8414 0.5176 0.7581 0.167 Uiso 1 1 calc R
H12C H 0.8244 0.3679 0.7603 0.167 Uiso 1 1 calc R
C13 C 0.6591(12) 0.3474(15) 0.7123(7) 0.058(5) Uani 1 1 d .
H13A H 0.6492 0.3377 0.7516 0.086 Uiso 1 1 calc R
H13B H 0.6910 0.2727 0.7032 0.086 Uiso 1 1 calc R
H13C H 0.6009 0.3556 0.6829 0.086 Uiso 1 1 calc R
C14 C 0.8307(9) 0.7585(13) 0.5329(5) 0.033(3) Uani 1 1 d .
C15 C 0.9022(11) 0.6697(15) 0.5475(6) 0.047(4) Uani 1 1 d .
C16 C 0.9684(11) 0.6844(17) 0.5197(8) 0.058(5) Uani 1 1 d .
H16 H 1.0178 0.6270 0.5286 0.070 Uiso 1 1 calc R
C17 C 0.9669(13) 0.7809(19) 0.4785(7) 0.068(5) Uani 1 1 d .
H17 H 1.0148 0.7873 0.4601 0.082 Uiso 1 1 calc R
C18 C 0.8983(14) 0.8652(16) 0.4646(7) 0.064(5) Uani 1 1 d .
H18 H 0.8970 0.9287 0.4356 0.077 Uiso 1 1 calc R
C19 C 0.8304(11) 0.8584(15) 0.4927(7) 0.050(4) Uani 1 1 d .
C20 C 0.9002(11) 0.5641(15) 0.5902(7) 0.052(4) Uani 1 1 d .
H20 H 0.8711 0.5972 0.6207 0.063 Uiso 1 1 calc R
C21 C 0.9955(11) 0.5127(19) 0.6227(7) 0.071(6) Uani 1 1 d .
H21A H 1.0241 0.4757 0.5938 0.106 Uiso 1 1 calc R
H21B H 0.9896 0.4475 0.6512 0.106 Uiso 1 1 calc R
H21C H 1.0328 0.5827 0.6434 0.106 Uiso 1 1 calc R
C22 C 0.8450(11) 0.4515(15) 0.5594(8) 0.057(5) Uani 1 1 d .
H22A H 0.7854 0.4811 0.5370 0.086 Uiso 1 1 calc R
H22B H 0.8381 0.3893 0.5889 0.086 Uiso 1 1 calc R
H22C H 0.8760 0.4118 0.5324 0.086 Uiso 1 1 calc R
C23 C 0.7491(11) 0.9519(15) 0.4753(7) 0.053(4) Uani 1 1 d .
H23 H 0.7149 0.9484 0.5061 0.064 Uiso 1 1 calc R
C24 C 0.7833(15) 1.0864(16) 0.4722(11) 0.092(7) Uani 1 1 d .
H24A H 0.8096 1.0937 0.4385 0.137 Uiso 1 1 calc R
H24B H 0.8294 1.1060 0.5087 0.137 Uiso 1 1 calc R
H24C H 0.7331 1.1464 0.4673 0.137 Uiso 1 1 calc R
C25 C 0.6869(14) 0.913(2) 0.4162(7) 0.088(7) Uani 1 1 d .
H25A H 0.7223 0.9012 0.3874 0.132 Uiso 1 1 calc R
H25B H 0.6415 0.9791 0.4023 0.132 Uiso 1 1 calc R
H25C H 0.6568 0.8328 0.4208 0.132 Uiso 1 1 calc R
C26 C 0.8497(10) 0.7751(16) 0.7161(6) 0.046(4) Uani 1 1 d .
H26 H 0.8210 0.6899 0.7164 0.056 Uiso 1 1 calc R
C27 C 0.9495(11) 0.7519(18) 0.7371(7) 0.068(5) Uani 1 1 d .
H27A H 0.9696 0.7052 0.7068 0.102 Uiso 1 1 calc R
H27B H 0.9626 0.7018 0.7736 0.102 Uiso 1 1 calc R
H27C H 0.9812 0.8334 0.7447 0.102 Uiso 1 1 calc R
C28 C 0.8222(12) 0.853(2) 0.7637(7) 0.082(7) Uani 1 1 d .
H28A H 0.8541 0.9341 0.7690 0.123 Uiso 1 1 calc R
H28B H 0.8378 0.8054 0.8010 0.123 Uiso 1 1 calc R
H28C H 0.7570 0.8678 0.7516 0.123 Uiso 1 1 calc R
C29 C 0.8516(11) 0.9413(15) 0.6355(6) 0.052(4) Uani 1 1 d .
H29 H 0.8165 0.9540 0.5936 0.062 Uiso 1 1 calc R
C30 C 0.9511(13) 0.9427(17) 0.6352(8) 0.074(6) Uani 1 1 d .
H30A H 0.9677 0.8595 0.6224 0.111 Uiso 1 1 calc R
H30B H 0.9885 0.9610 0.6750 0.111 Uiso 1 1 calc R
H30C H 0.9608 1.0084 0.6079 0.111 Uiso 1 1 calc R
C31 C 0.8345(14) 1.0576(18) 0.6687(10) 0.087(7) Uani 1 1 d .
H31A H 0.7711 1.0591 0.6695 0.131 Uiso 1 1 calc R
H31B H 0.8480 1.1341 0.6488 0.131 Uiso 1 1 calc R
H31C H 0.8731 1.0550 0.7091 0.131 Uiso 1 1 calc R
C32 C 0.5910(13) 0.4778(19) 0.3868(7) 0.075(6) Uani 1 1 d .
H32A H 0.5524 0.5357 0.3576 0.090 Uiso 1 1 calc R
H32B H 0.5521 0.4267 0.4056 0.090 Uiso 1 1 calc R
C33 C 0.6446(13) 0.3936(19) 0.3579(8) 0.076(6) Uani 1 1 d .
H33A H 0.6227 0.4001 0.3144 0.091 Uiso 1 1 calc R
H33B H 0.6398 0.3040 0.3695 0.091 Uiso 1 1 calc R
C34 C 0.7404(14) 0.4386(18) 0.3785(8) 0.073(6) Uani 1 1 d .
H34A H 0.7773 0.3786 0.4074 0.088 Uiso 1 1 calc R
H34B H 0.7675 0.4480 0.3448 0.088 Uiso 1 1 calc R
C35 C 0.7331(11) 0.5645(18) 0.4065(7) 0.061(5) Uani 1 1 d .
H35A H 0.7888 0.5840 0.4375 0.073 Uiso 1 1 calc R
H35B H 0.7219 0.6334 0.3767 0.073 Uiso 1 1 calc R

loop_
_atom_site_aniso_label
_atom_site_aniso_U_11
_atom_site_aniso_U_22
_atom_site_aniso_U_33
_atom_site_aniso_U_23
_atom_site_aniso_U_13
_atom_site_aniso_U_12
Yb1 0.0426(4) 0.0453(4) 0.0269(3) -0.0057(3) 0.0134(2) -0.0085(3)
I1 0.0587(8) 0.0434(7) 0.0575(6) 0.0006(5) 0.0008(5) -0.0054(5)
O1 0.059(8) 0.083(8) 0.042(6) -0.017(6) 0.025(5) -0.020(6)
N1 0.034(7) 0.039(7) 0.020(5) 0.000(5) 0.008(5) -0.005(6)
C1 0.035(8) 0.028(8) 0.032(7) -0.005(6) 0.000(6) -0.002(7)
N2 0.030(6) 0.029(6) 0.020(5) -0.002(5) 0.003(4) -0.010(5)
C2 0.041(9) 0.043(9) 0.030(7) -0.019(6) 0.016(6) -0.015(7)
N3 0.035(7) 0.055(8) 0.038(6) -0.001(6) 0.009(5) -0.009(6)
C3 0.062(11) 0.035(9) 0.027(7) -0.006(6) 0.013(7) -0.011(8)
C4 0.052(10) 0.019(8) 0.056(9) -0.011(7) 0.027(7) -0.008(7)
C5 0.062(11) 0.036(9) 0.043(8) -0.013(7) 0.028(8) -0.023(8)
C6 0.064(12) 0.043(10) 0.049(8) -0.002(8) 0.026(8) -0.007(8)
C7 0.059(11) 0.035(9) 0.032(7) 0.001(6) 0.019(7) -0.004(7)
C8 0.064(11) 0.049(11) 0.034(7) -0.001(7) 0.021(7) 0.014(8)
C9 0.078(13) 0.052(11) 0.048(9) 0.001(8) 0.027(9) 0.015(9)
C10 0.099(16) 0.065(13) 0.066(12) -0.007(10) -0.020(11) 0.019(12)
C11 0.075(13) 0.037(10) 0.048(9) 0.000(7) 0.026(8) 0.004(9)
C12 0.109(9) 0.107(9) 0.116(9) -0.001(5) 0.025(5) 0.002(5)
C13 0.064(12) 0.051(11) 0.063(10) 0.007(8) 0.025(9) 0.009(9)
C14 0.029(8) 0.041(9) 0.031(7) 0.008(6) 0.013(6) -0.011(7)
C15 0.056(11) 0.064(11) 0.027(7) -0.006(7) 0.020(7) 0.007(9)
C16 0.034(10) 0.068(12) 0.078(12) -0.008(10) 0.024(9) 0.006(8)
C17 0.076(15) 0.083(14) 0.065(11) 0.009(10) 0.052(10) -0.016(12)
C18 0.086(15) 0.045(11) 0.067(11) 0.038(9) 0.029(10) 0.015(10)
C19 0.040(10) 0.059(11) 0.054(9) -0.001(8) 0.018(8) -0.001(8)
C20 0.056(11) 0.056(11) 0.049(9) 0.011(8) 0.022(8) 0.015(9)
C21 0.043(11) 0.118(16) 0.059(10) 0.012(11) 0.029(8) 0.034(11)
C22 0.045(10) 0.045(10) 0.084(12) 0.032(9) 0.020(9) -0.003(8)
C23 0.051(11) 0.048(10) 0.056(9) -0.004(8) 0.007(8) 0.004(8)
C24 0.089(17) 0.056(14) 0.15(2) 0.046(13) 0.065(15) 0.022(11)
C25 0.073(15) 0.13(2) 0.055(11) 0.007(12) 0.011(10) 0.038(13)
C26 0.034(9) 0.081(12) 0.032(7) 0.002(8) 0.021(6) -0.009(8)
C27 0.062(13) 0.091(15) 0.046(9) -0.007(9) 0.004(8) 0.000(11)
C28 0.059(13) 0.16(2) 0.032(8) -0.026(10) 0.015(8) 0.004(13)
C29 0.054(11) 0.056(10) 0.044(8) -0.016(8) 0.012(8) -0.026(9)
C30 0.085(15) 0.069(12) 0.063(11) -0.004(10) 0.012(10) -0.036(11)
C31 0.086(16) 0.067(13) 0.116(17) -0.035(13) 0.038(13) -0.025(12)
C32 0.073(14) 0.108(16) 0.047(9) -0.040(10) 0.022(9) -0.023(12)
C33 0.074(15) 0.086(15) 0.073(12) -0.021(11) 0.030(10) -0.010(12)
C34 0.088(16) 0.072(13) 0.071(12) -0.011(10) 0.041(11) 0.004(11)
C35 0.050(11) 0.087(13) 0.049(9) -0.007(9) 0.019(8) -0.022(10)

loop_
_atom_type_symbol
_atom_type_description
_atom_type_scat_dispersion_real
_atom_type_scat_dispersion_imag
_atom_type_scat_source
C C 0.0033 0.0016 'International Tables Vol C Tables 4.2.6.8 and 6.1.1.4'
H H 0.0000 0.0000 'International Tables Vol C Tables 4.2.6.8 and 6.1.1.4'
N N 0.0061 0.0033 'International Tables Vol C Tables 4.2.6.8 and 6.1.1.4'
O O 0.0106 0.0060 'International Tables Vol C Tables 4.2.6.8 and 6.1.1.4'
I I -0.4742 1.8119 'International Tables Vol C Tables 4.2.6.8 and 6.1.1.4'
Yb Yb -0.3850 5.5486 'International Tables Vol C Tables 4.2.6.8 and 6.1.1.4'

loop_
_geom_angle_atom_site_label_1
_geom_angle_atom_site_label_2
_geom_angle_atom_site_label_3
_geom_angle
_geom_angle_site_symmetry_3
N2 Yb1 N1 55.4(3) .
N2 Yb1 O1 95.4(3) .
N1 Yb1 O1 145.0(4) .
N2 Yb1 I1 139.2(2) .
N1 Yb1 I1 100.5(3) .
O1 Yb1 I1 90.3(3) .
N2 Yb1 I1 130.4(2) 3_666
N1 Yb1 I1 122.8(3) 3_666
O1 Yb1 I1 90.1(3) 3_666
I1 Yb1 I1 89.82(3) 3_666
Yb1 I1 Yb1 90.18(3) 3_666
C35 O1 C32 104.6(12) .
C35 O1 Yb1 134.9(9) .
C32 O1 Yb1 120.4(9) .
C1 N1 C2 123.7(11) .
C1 N1 Yb1 95.6(7) .
C2 N1 Yb1 132.3(8) .
N1 C1 N2 111.4(10) .
N1 C1 N3 125.8(12) .
N2 C1 N3 122.7(13) .
C1 N2 C14 123.8(10) .
C1 N2 Yb1 97.5(8) .
C14 N2 Yb1 129.9(8) .
C3 C2 N1 120.8(13) .
C3 C2 C7 121.1(13) .
N1 C2 C7 117.9(12) .
C1 N3 C26 119.5(12) .
C1 N3 C29 118.7(11) .
C26 N3 C29 121.8(12) .
C4 C3 C2 116.7(13) .
C4 C3 C8 121.7(14) .
C2 C3 C8 121.6(13) .
C5 C4 C3 123.7(14) .
C4 C5 C6 119.5(15) .
C5 C6 C7 122.1(14) .
C6 C7 C2 116.9(13) .
C6 C7 C11 120.1(13) .
C2 C7 C11 123.0(13) .
C10 C8 C9 107.7(14) .
C10 C8 C3 110.7(14) .
C9 C8 C3 114.3(12) .
C12 C11 C13 106.5(15) .
C12 C11 C7 112.1(14) .
C13 C11 C7 112.1(14) .
C19 C14 C15 121.4(14) .
C19 C14 N2 117.4(13) .
C15 C14 N2 121.1(12) .
C16 C15 C14 116.2(15) .
C16 C15 C20 123.8(15) .
C14 C15 C20 120.0(14) .
C15 C16 C17 122.6(16) .
C18 C17 C16 120.9(17) .
C17 C18 C19 119.6(15) .
C18 C19 C14 119.3(14) .
C18 C19 C23 120.0(15) .
C14 C19 C23 120.4(15) .
C15 C20 C22 111.3(12) .
C15 C20 C21 113.7(14) .
C22 C20 C21 107.3(14) .
C24 C23 C25 110.5(16) .
C24 C23 C19 109.7(15) .
C25 C23 C19 109.6(14) .
N3 C26 C27 114.2(12) .
N3 C26 C28 117.9(14) .
C27 C26 C28 107.5(13) .
N3 C29 C31 115.0(14) .
N3 C29 C30 115.2(14) .
C31 C29 C30 107.8(14) .
O1 C32 C33 105.4(15) .
C32 C33 C34 106.3(15) .
C35 C34 C33 103.9(15) .
O1 C35 C34 104.3(14) .

loop_
_geom_bond_atom_site_label_1
_geom_bond_atom_site_label_2
_geom_bond_distance
_geom_bond_site_symmetry_2
Yb1 N2 2.364(10) .
Yb1 N1 2.425(9) .
Yb1 O1 2.427(10) .
Yb1 I1 3.0946(14) .
Yb1 I1 3.1347(16) 3_666
I1 Yb1 3.1347(16) 3_666
O1 C35 1.436(18) .
O1 C32 1.472(18) .
N1 C1 1.332(17) .
N1 C2 1.428(16) .
C1 N2 1.364(15) .
C1 N3 1.400(16) .
N2 C14 1.432(16) .
C2 C3 1.42(2) .
C2 C7 1.429(18) .
N3 C26 1.470(16) .
N3 C29 1.487(19) .
C3 C4 1.382(19) .
C3 C8 1.505(19) .
C4 C5 1.359(18) .
C5 C6 1.36(2) .
C6 C7 1.41(2) .
C7 C11 1.51(2) .
C8 C10 1.49(2) .
C8 C9 1.503(19) .
C11 C12 1.50(3) .
C11 C13 1.50(2) .
C14 C19 1.412(19) .
C14 C15 1.42(2) .
C15 C16 1.35(2) .
C15 C20 1.50(2) .
C16 C17 1.40(2) .
C17 C18 1.35(2) .
C18 C19 1.38(2) .
C19 C23 1.56(2) .
C20 C22 1.53(2) .
C20 C21 1.56(2) .
C23 C24 1.52(2) .
C23 C25 1.52(2) .
C26 C27 1.50(2) .
C26 C28 1.53(2) .
C29 C31 1.51(2) .
C29 C30 1.53(2) .
C32 C33 1.49(2) .
C33 C34 1.50(2) .
C34 C35 1.50(2) .
